data_7121051
loop_
_publ_author_name
'Marineau-Plante, Gabriel'
'Juvenal, Frank'
'Langlois, Adam'
'Fortin, Daniel'
'Soldera, Armand'
'Harvey, Pierre D.'

_publ_section_title
;
 Multiply &quot;trapped&quot;
 <sup>3</sup>[trans-Pt(PR<sub>3</sub>)<sub>2</sub>(C[triple bond, length
 as m-dash]CC<sub>6</sub>H<sub>4</sub>X)<sub>2</sub>]* conformers in rigid
 media.
;
_journal_issue 8
_journal_name_full 'Chemical communications (Cambridge, England)'
_journal_page_first 976
_journal_page_last 979
_journal_paper_doi 10.1039/c7cc09503a
_journal_volume 54
_journal_year 2018
_chemical_formula_moiety 'C40 H64 P2 Pt1'
_chemical_formula_sum 'C40 H64 P2 Pt'
_chemical_formula_weight 801.94
_space_group_IT_number 2
_space_group_name_Hall '-P 1'
_space_group_name_H-M_alt 'P -1'
_symmetry_cell_setting triclinic
_symmetry_Int_Tables_number 2
_symmetry_space_group_name_Hall '-P 1'
_symmetry_space_group_name_H-M 'P -1'
_atom_sites_solution_hydrogens geom
_audit_conform_dict_location ftp://ftp.iucr.org/pub/cif_core.dic
_audit_conform_dict_name cif_core.dic
_audit_conform_dict_version 2.4.3
_audit_creation_date 2017-10-18T10:24:54-00:00
_audit_creation_method 'WinGX routine CIF_UPDATE'
_audit_update_record
;
2017-11-08 deposited with the CCDC.
2017-12-22 downloaded from the CCDC.
;
_cell_angle_alpha 92.836(3)
_cell_angle_beta 94.533(3)
_cell_angle_gamma 97.557(2)
_cell_formula_units_Z 2
_cell_length_a 9.2439(12)
_cell_length_b 14.2311(18)
_cell_length_c 15.107(2)
_cell_measurement_reflns_used 9899
_cell_measurement_temperature 173(2)
_cell_measurement_theta_max 26.49
_cell_measurement_theta_min 2.49
_cell_measurement_wavelength 0.71073
_cell_volume 1960.3(4)
_computing_cell_refinement 'SAINT V8.34A integration software'
_computing_data_collection 'Bruker APEX2 software'
_computing_data_reduction 'SORTAV (Blessing, 1995)'
_computing_molecular_graphics 'Ortep for Windows (Farrugia, 2012)'
_computing_publication_material 'WinGX publication routines (Farrugia, 2012)'
_computing_structure_refinement 'SHELXL-2016/6 (Sheldrick, 2016)'
_diffrn_ambient_temperature 173(2)
_diffrn_detector 'APEX-II CCD'
_diffrn_measured_fraction_theta_full 0.998
_diffrn_measured_fraction_theta_max 0.995
_diffrn_measurement_device '\k-geometry diffractometer'
_diffrn_measurement_device_type 'Bruker APEX-II'
_diffrn_measurement_method '\f or \w oscillation scans'
_diffrn_orient_matrix_type 'x-axis to radiation source'
_diffrn_orient_matrix_UB_11 -0.043087
_diffrn_orient_matrix_UB_12 -0.027191
_diffrn_orient_matrix_UB_13 -0.060089
_diffrn_orient_matrix_UB_21 -0.094815
_diffrn_orient_matrix_UB_22 0.023168
_diffrn_orient_matrix_UB_23 0.011282
_diffrn_orient_matrix_UB_31 0.033941
_diffrn_orient_matrix_UB_32 0.061375
_diffrn_orient_matrix_UB_33 -0.026217
_diffrn_radiation_monochromator graphite
_diffrn_radiation_type MoK\a
_diffrn_radiation_wavelength 0.71073
_diffrn_reflns_av_R_equivalents 0.0191
_diffrn_reflns_av_unetI/netI 0.0191
_diffrn_reflns_Laue_measured_fraction_full 0.998
_diffrn_reflns_Laue_measured_fraction_max 0.995
_diffrn_reflns_limit_h_max 11
_diffrn_reflns_limit_h_min -11
_diffrn_reflns_limit_k_max 17
_diffrn_reflns_limit_k_min -10
_diffrn_reflns_limit_l_max 17
_diffrn_reflns_limit_l_min -18
_diffrn_reflns_number 29834
_diffrn_reflns_point_group_measured_fraction_full 0.998
_diffrn_reflns_point_group_measured_fraction_max 0.995
_diffrn_reflns_theta_full 25
_diffrn_reflns_theta_max 26.469
_diffrn_reflns_theta_min 1.355
_diffrn_source 'sealed x-ray tube'
_diffrn_standards_number 0
_exptl_absorpt_coefficient_mu 3.685
_exptl_absorpt_correction_T_max 0.745
_exptl_absorpt_correction_T_min 0.581
_exptl_absorpt_correction_type multi-scan
_exptl_absorpt_process_details
;
SADABS-2014/5 - Bruker AXS area detector scaling and absorption correction
;
_exptl_crystal_density_diffrn 1.359
_exptl_crystal_density_method 'not measured'
_exptl_crystal_description Prism
_exptl_crystal_F_000 824
_exptl_crystal_size_max 0.46
_exptl_crystal_size_mid 0.26
_exptl_crystal_size_min 0.185
_refine_diff_density_max 1.462
_refine_diff_density_min -1.139
_refine_diff_density_rms 0.082
_refine_ls_extinction_method none
_refine_ls_goodness_of_fit_ref 1.101
_refine_ls_hydrogen_treatment constr
_refine_ls_matrix_type full
_refine_ls_number_constraints 0
_refine_ls_number_parameters 384
_refine_ls_number_reflns 8055
_refine_ls_number_restraints 3
_refine_ls_restrained_S_all 1.112
_refine_ls_R_factor_all 0.0336
_refine_ls_R_factor_gt 0.0229
_refine_ls_shift/su_max 1.5
_refine_ls_shift/su_mean 0.04
_refine_ls_structure_factor_coef Fsqd
_refine_ls_weighting_details 'w=1/[\s^2^(Fo^2^)+(0.0181P)^2^+3.6876P] where P=(Fo^2^+2Fc^2^)/3'
_refine_ls_weighting_scheme calc
_refine_ls_wR_factor_gt 0.053
_refine_ls_wR_factor_ref 0.0579
_reflns_Friedel_coverage 0
_reflns_number_gt 6448
_reflns_number_total 8055
_reflns_threshold_expression 'I > 2\s(I)'
_cod_data_source_file c7cc09503a2.cif
_cod_data_source_block shelx_CCDC2
_cod_depositor_comments 'Adding full bibliography for 7121049--7121052.cif.'
_cod_original_cell_volume 1960.4(4)
_cod_database_code 7121051
_shelx_estimated_absorpt_t_min 0.282
_shelx_estimated_absorpt_t_max 0.549

loop_
_symmetry_equiv_pos_as_xyz
'x, y, z'
'-x, -y, -z'

loop_
_atom_site_label
_atom_site_type_symbol
_atom_site_fract_x
_atom_site_fract_y
_atom_site_fract_z
_atom_site_U_iso_or_equiv
_atom_site_adp_type
_atom_site_occupancy
_atom_site_site_symmetry_order
_atom_site_calc_flag
_atom_site_refinement_flags_posn
_atom_site_refinement_flags_adp
_atom_site_refinement_flags_occupancy
_atom_site_disorder_assembly
_atom_site_disorder_group
Pt1 Pt 0.5 0.5 0 0.02858(5) Uani 1 2 d S . P . .
Pt2 Pt 0 0 0.5 0.01980(5) Uani 1 2 d S . P . .
P1 P 0.68545(10) 0.40931(7) -0.01314(6) 0.03170(19) Uani 1 1 d . . . . .
P2 P -0.22274(9) -0.08910(6) 0.51007(6) 0.02503(17) Uani 1 1 d . . . . .
C1 C 0.6393(4) 0.2819(3) -0.0033(3) 0.0393(8) Uani 1 1 d . . . . .
H9 H 0.599578 0.271865 0.055003 0.047 Uiso 1 1 calc R U . . .
H1 H 0.560088 0.25758 -0.049932 0.047 Uiso 1 1 calc R U . . .
C2 C 0.7636(6) 0.2224(4) -0.0110(4) 0.0728(9) Uani 1 1 d . . . . .
H8 H 0.842689 0.245066 0.036254 0.087 Uiso 1 1 calc R U . . .
H7 H 0.804199 0.231689 -0.069112 0.087 Uiso 1 1 calc R U . . .
C3 C 0.7140(6) 0.1144(4) -0.0027(4) 0.0728(9) Uani 1 1 d . . . . .
H6 H 0.80243 0.082191 0.004687 0.087 Uiso 1 1 calc R U . . .
H2 H 0.662175 0.106544 0.051882 0.087 Uiso 1 1 calc R U . . .
C4 C 0.6211(6) 0.0680(4) -0.0759(4) 0.0728(9) Uani 1 1 d . . . . .
H4 H 0.527876 0.093896 -0.079607 0.109 Uiso 1 1 calc R U . . .
H5 H 0.603014 -0.000261 -0.067379 0.109 Uiso 1 1 calc R U . . .
H3 H 0.668518 0.078298 -0.131014 0.109 Uiso 1 1 calc R U . . .
C5 C 0.7612(4) 0.4203(3) -0.1200(2) 0.0375(8) Uani 1 1 d . . . . .
H10 H 0.806964 0.486542 -0.124703 0.045 Uiso 1 1 calc R U . . .
H11 H 0.838342 0.378509 -0.12417 0.045 Uiso 1 1 calc R U . . .
C6 C 0.6416(5) 0.3928(3) -0.1975(3) 0.0489(10) Uani 1 1 d . . . . .
H12 H 0.612523 0.323196 -0.200307 0.059 Uiso 1 1 calc R U . . .
H18 H 0.554429 0.423093 -0.184729 0.059 Uiso 1 1 calc R U . . .
C7 C 0.6866(5) 0.4207(3) -0.2864(3) 0.0499(10) Uani 1 1 d . . . . .
H13 H 0.77187 0.389059 -0.300527 0.06 Uiso 1 1 calc R U . . .
H17 H 0.717416 0.490158 -0.283868 0.06 Uiso 1 1 calc R U . . .
C8 C 0.5643(6) 0.3943(4) -0.3597(3) 0.0654(13) Uani 1 1 d . . . . .
H15 H 0.541508 0.324976 -0.367317 0.098 Uiso 1 1 calc R U . . .
H16 H 0.59534 0.419443 -0.415424 0.098 Uiso 1 1 calc R U . . .
H14 H 0.477005 0.421291 -0.343769 0.098 Uiso 1 1 calc R U . . .
C9 C 0.8363(4) 0.4484(3) 0.0703(2) 0.0349(8) Uani 1 1 d . . . . .
H26 H 0.918363 0.411993 0.060234 0.042 Uiso 1 1 calc R U . . .
H27 H 0.87124 0.516392 0.064463 0.042 Uiso 1 1 calc R U . . .
C10 C 0.7894(5) 0.4342(3) 0.1645(3) 0.0472(10) Uani 1 1 d . . . . .
H19 H 0.687069 0.447449 0.165809 0.057 Uiso 1 1 calc R U . . .
H20 H 0.790396 0.366597 0.177005 0.057 Uiso 1 1 calc R U . . .
C11 C 0.8809(5) 0.4938(4) 0.2372(3) 0.0595(12) Uani 1 1 d . . . . .
H25 H 0.985273 0.487597 0.231618 0.071 Uiso 1 1 calc R U . . .
H24 H 0.855141 0.469988 0.295205 0.071 Uiso 1 1 calc R U . . .
C12 C 0.8610(6) 0.5981(4) 0.2358(4) 0.0816(17) Uani 1 1 d . . . . .
H21 H 0.896284 0.623943 0.181348 0.122 Uiso 1 1 calc R U . . .
H22 H 0.916824 0.633241 0.287739 0.122 Uiso 1 1 calc R U . . .
H23 H 0.756891 0.604415 0.237568 0.122 Uiso 1 1 calc R U . . .
C13 C 0.3668(4) 0.3924(3) 0.0423(2) 0.0331(8) Uani 1 1 d . . . . .
C14 C 0.2836(4) 0.3306(3) 0.0708(2) 0.0344(8) Uani 1 1 d . . . . .
C15 C 0.1853(4) 0.2609(3) 0.1098(2) 0.0308(7) Uani 1 1 d . . . . .
C16 C 0.1062(4) 0.2873(3) 0.1796(2) 0.0352(8) Uani 1 1 d . . . . .
H32 H 0.116209 0.352104 0.200444 0.042 Uiso 1 1 calc R U . . .
C17 C 0.0130(4) 0.2203(3) 0.2189(3) 0.0415(9) Uani 1 1 d . . . . .
H31 H -0.040111 0.239595 0.266385 0.05 Uiso 1 1 calc R U . . .
C18 C -0.0028(4) 0.1268(3) 0.1899(3) 0.0450(10) Uani 1 1 d . . . . .
H30 H -0.066679 0.081135 0.217001 0.054 Uiso 1 1 calc R U . . .
C19 C 0.0742(5) 0.0993(3) 0.1213(3) 0.0469(10) Uani 1 1 d . . . . .
H29 H 0.063378 0.034319 0.10109 0.056 Uiso 1 1 calc R U . . .
C20 C 0.1671(4) 0.1650(3) 0.0813(3) 0.0406(9) Uani 1 1 d . . . . .
H28 H 0.219234 0.144696 0.033807 0.049 Uiso 1 1 calc R U . . .
C21 C -0.3444(4) -0.0327(3) 0.5788(2) 0.0307(7) Uani 1 1 d . . . . .
H34 H -0.360633 0.028283 0.553511 0.037 Uiso 1 1 calc R U . . .
H33 H -0.44027 -0.073679 0.5741 0.037 Uiso 1 1 calc R U . . .
C22 C -0.2926(4) -0.0130(3) 0.6776(2) 0.0386(8) Uani 1 1 d . . . . .
H35 H -0.376867 0.001538 0.709906 0.046 Uiso 1 1 calc R U . . .
H36 H -0.260827 -0.07145 0.700861 0.046 Uiso 1 1 calc R U . . .
C23 C -0.1691(4) 0.0674(3) 0.6978(3) 0.0439(9) Uani 1 1 d . . . . .
H37 H -0.086129 0.054169 0.66371 0.053 Uiso 1 1 calc R U . . .
H41 H -0.13561 0.069023 0.761818 0.053 Uiso 1 1 calc R U . . .
C24 C -0.2080(6) 0.1638(3) 0.6764(3) 0.0621(12) Uani 1 1 d . . . . .
H39 H -0.229551 0.165575 0.611958 0.093 Uiso 1 1 calc R U . . .
H40 H -0.125417 0.212549 0.696624 0.093 Uiso 1 1 calc R U . . .
H38 H -0.294262 0.175952 0.706591 0.093 Uiso 1 1 calc R U . . .
C25 C -0.2219(4) -0.2055(3) 0.5537(3) 0.0458(10) Uani 1 1 d . . . . .
H25A H -0.159749 -0.197982 0.610684 0.055 Uiso 1 1 calc R U . A 1
H25B H -0.322874 -0.229111 0.567133 0.055 Uiso 1 1 calc R U . A 1
C26A C -0.171(5) -0.2777(14) 0.4979(19) 0.0858(18) Uani 0.492(7) 1 d D . P B 1
H26A H -0.071706 -0.256662 0.480596 0.103 Uiso 0.492(7) 1 calc R U P B 1
H26B H -0.238761 -0.29499 0.443675 0.103 Uiso 0.492(7) 1 calc R U P B 1
C27A C -0.1719(15) -0.3643(7) 0.5619(10) 0.0858(18) Uani 0.492(7) 1 d D . P B 1
H27A H -0.067423 -0.3708 0.576242 0.103 Uiso 0.492(7) 1 calc R U P B 1
H27B H -0.20738 -0.340939 0.617996 0.103 Uiso 0.492(7) 1 calc R U P B 1
C28A C -0.2166(14) -0.4226(7) 0.5516(10) 0.0858(18) Uani 0.492(7) 1 d D . P B 1
H28A H -0.30864 -0.429384 0.580268 0.129 Uiso 0.492(7) 1 calc R U P B 1
H28B H -0.153646 -0.467182 0.575801 0.129 Uiso 0.492(7) 1 calc R U P B 1
H28C H -0.237542 -0.436439 0.487367 0.129 Uiso 0.492(7) 1 calc R U P B 1
C26B C -0.156(5) -0.2769(14) 0.4900(18) 0.0858(18) Uani 0.508(7) 1 d D . P B 2
H26C H -0.229015 -0.294688 0.438503 0.103 Uiso 0.508(7) 1 calc R U P B 2
H26D H -0.069155 -0.240779 0.466763 0.103 Uiso 0.508(7) 1 calc R U P B 2
C27B C -0.1082(15) -0.3691(6) 0.5226(10) 0.0858(18) Uani 0.508(7) 1 d D . P B 2
H27C H -0.000322 -0.352528 0.53006 0.103 Uiso 0.508(7) 1 calc R U P B 2
H27D H -0.138563 -0.367873 0.584023 0.103 Uiso 0.508(7) 1 calc R U P B 2
C28B C -0.1197(14) -0.4450(6) 0.5056(9) 0.0858(18) Uani 0.508(7) 1 d D . P B 2
H28D H -0.211061 -0.464494 0.467984 0.129 Uiso 0.508(7) 1 calc R U P B 2
H28E H -0.121845 -0.479506 0.560206 0.129 Uiso 0.508(7) 1 calc R U P B 2
H28F H -0.036602 -0.459554 0.473438 0.129 Uiso 0.508(7) 1 calc R U P B 2
C29 C -0.3329(4) -0.1091(3) 0.4038(2) 0.0316(7) Uani 1 1 d . . . . .
H29A H -0.408814 -0.16442 0.407382 0.038 Uiso 1 1 calc R U . . .
H29B H -0.383773 -0.053068 0.393757 0.038 Uiso 1 1 calc R U . . .
C30 C -0.2472(4) -0.1270(3) 0.3234(2) 0.0429(9) Uani 1 1 d . . . . .
H55 H -0.170889 -0.07193 0.319701 0.051 Uiso 1 1 calc R U . . .
H54 H -0.196892 -0.183432 0.332931 0.051 Uiso 1 1 calc R U . . .
C31 C -0.3389(5) -0.1425(4) 0.2375(3) 0.0695(15) Uani 1 1 d . . . . .
H53 H -0.392479 -0.087369 0.229048 0.083 Uiso 1 1 calc R U . . .
H52 H -0.412411 -0.199373 0.240114 0.083 Uiso 1 1 calc R U . . .
C32 C -0.2519(6) -0.1560(4) 0.1581(3) 0.0699(15) Uani 1 1 d . . . . .
H50 H -0.190925 -0.09622 0.148794 0.105 Uiso 1 1 calc R U . . .
H51 H -0.319347 -0.175186 0.105011 0.105 Uiso 1 1 calc R U . . .
H49 H -0.189268 -0.2054 0.16909 0.105 Uiso 1 1 calc R U . . .
C33 C 0.1169(3) -0.0923(2) 0.5585(2) 0.0246(6) Uani 1 1 d . . . . .
C34 C 0.1973(3) -0.1429(2) 0.5921(2) 0.0278(7) Uani 1 1 d . . . . .
C35 C 0.2964(3) -0.2023(2) 0.6314(2) 0.0288(7) Uani 1 1 d . . . . .
C36 C 0.3779(4) -0.1740(3) 0.7122(2) 0.0384(8) Uani 1 1 d . . . . .
H61 H 0.3673 -0.115096 0.741622 0.046 Uiso 1 1 calc R U . . .
C37 C 0.4741(4) -0.2305(3) 0.7501(3) 0.0489(11) Uani 1 1 d . . . . .
H60 H 0.528637 -0.210186 0.805194 0.059 Uiso 1 1 calc R U . . .
C38 C 0.4910(4) -0.3158(3) 0.7083(3) 0.0534(12) Uani 1 1 d . . . . .
H59 H 0.557234 -0.354485 0.734264 0.064 Uiso 1 1 calc R U . . .
C39 C 0.4115(5) -0.3447(3) 0.6288(3) 0.0514(11) Uani 1 1 d . . . . .
H58 H 0.422989 -0.403738 0.599796 0.062 Uiso 1 1 calc R U . . .
C40 C 0.3144(4) -0.2889(3) 0.5902(3) 0.0402(9) Uani 1 1 d . . . . .
H57 H 0.260005 -0.310028 0.535289 0.048 Uiso 1 1 calc R U . . .

loop_
_atom_site_aniso_label
_atom_site_aniso_U_11
_atom_site_aniso_U_22
_atom_site_aniso_U_33
_atom_site_aniso_U_23
_atom_site_aniso_U_13
_atom_site_aniso_U_12
Pt1 0.01801(9) 0.03853(11) 0.02897(10) 0.00963(8) 0.00423(7) -0.00114(7)
Pt2 0.01573(9) 0.02376(9) 0.02083(9) 0.00429(6) 0.00253(6) 0.00448(6)
P1 0.0215(4) 0.0404(5) 0.0322(5) 0.0058(4) 0.0019(4) -0.0009(4)
P2 0.0196(4) 0.0280(4) 0.0276(4) 0.0039(3) 0.0022(3) 0.0025(3)
C1 0.032(2) 0.041(2) 0.042(2) 0.0044(17) -0.0004(16) -0.0017(16)
C2 0.072(2) 0.0608(18) 0.084(2) -0.0085(16) -0.0066(17) 0.0133(15)
C3 0.072(2) 0.0608(18) 0.084(2) -0.0085(16) -0.0066(17) 0.0133(15)
C4 0.072(2) 0.0608(18) 0.084(2) -0.0085(16) -0.0066(17) 0.0133(15)
C5 0.0310(19) 0.047(2) 0.034(2) 0.0044(16) 0.0060(15) 0.0015(16)
C6 0.047(2) 0.058(3) 0.037(2) -0.0054(19) 0.0016(18) -0.006(2)
C7 0.052(3) 0.054(3) 0.042(2) 0.0014(19) 0.0005(19) 0.005(2)
C8 0.073(3) 0.069(3) 0.049(3) -0.003(2) -0.015(2) 0.008(3)
C9 0.0261(18) 0.040(2) 0.037(2) 0.0041(16) -0.0020(15) 0.0005(15)
C10 0.048(2) 0.055(2) 0.037(2) 0.0078(18) -0.0014(18) 0.0041(19)
C11 0.051(3) 0.076(3) 0.051(3) -0.001(2) 0.004(2) 0.007(2)
C12 0.079(4) 0.066(3) 0.098(4) -0.027(3) 0.025(3) 0.006(3)
C13 0.0246(18) 0.043(2) 0.0321(19) 0.0078(15) 0.0035(14) 0.0035(15)
C14 0.0242(18) 0.047(2) 0.0329(19) 0.0098(16) 0.0054(14) 0.0025(15)
C15 0.0208(16) 0.0424(19) 0.0296(18) 0.0127(15) 0.0011(13) 0.0024(14)
C16 0.0296(19) 0.040(2) 0.037(2) 0.0083(16) 0.0050(15) 0.0041(15)
C17 0.031(2) 0.060(3) 0.035(2) 0.0139(18) 0.0115(16) 0.0051(18)
C18 0.035(2) 0.054(2) 0.045(2) 0.0219(19) 0.0042(17) -0.0055(18)
C19 0.052(3) 0.040(2) 0.046(2) 0.0074(18) 0.004(2) -0.0038(18)
C20 0.044(2) 0.045(2) 0.034(2) 0.0057(16) 0.0101(17) 0.0055(17)
C21 0.0212(16) 0.0433(19) 0.0277(17) 0.0017(15) 0.0049(13) 0.0032(14)
C22 0.034(2) 0.053(2) 0.0285(19) 0.0026(16) 0.0061(15) 0.0044(17)
C23 0.033(2) 0.059(3) 0.038(2) -0.0093(18) 0.0039(17) 0.0054(18)
C24 0.070(3) 0.050(3) 0.064(3) -0.004(2) 0.008(3) 0.002(2)
C25 0.037(2) 0.037(2) 0.063(3) 0.0204(19) -0.0007(19) 0.0006(17)
C26A 0.085(3) 0.041(2) 0.135(5) -0.003(3) 0.012(3) 0.026(2)
C27A 0.085(3) 0.041(2) 0.135(5) -0.003(3) 0.012(3) 0.026(2)
C28A 0.085(3) 0.041(2) 0.135(5) -0.003(3) 0.012(3) 0.026(2)
C26B 0.085(3) 0.041(2) 0.135(5) -0.003(3) 0.012(3) 0.026(2)
C27B 0.085(3) 0.041(2) 0.135(5) -0.003(3) 0.012(3) 0.026(2)
C28B 0.085(3) 0.041(2) 0.135(5) -0.003(3) 0.012(3) 0.026(2)
C29 0.0223(17) 0.0399(19) 0.0306(18) -0.0029(15) -0.0010(14) 0.0005(14)
C30 0.037(2) 0.057(2) 0.035(2) -0.0076(18) 0.0045(17) 0.0102(18)
C31 0.052(3) 0.114(4) 0.033(2) -0.011(3) 0.006(2) -0.022(3)
C32 0.074(4) 0.090(4) 0.038(2) -0.017(2) 0.012(2) -0.010(3)
C33 0.0214(16) 0.0294(16) 0.0232(16) 0.0028(13) 0.0047(13) 0.0019(13)
C34 0.0210(16) 0.0346(17) 0.0284(17) 0.0075(14) 0.0031(13) 0.0032(13)
C35 0.0180(15) 0.0369(18) 0.0336(18) 0.0156(14) 0.0065(13) 0.0037(13)
C36 0.0286(19) 0.050(2) 0.037(2) 0.0129(17) -0.0002(15) 0.0032(16)
C37 0.029(2) 0.075(3) 0.043(2) 0.027(2) -0.0051(17) 0.005(2)
C38 0.027(2) 0.073(3) 0.068(3) 0.043(3) 0.008(2) 0.020(2)
C39 0.043(2) 0.045(2) 0.072(3) 0.019(2) 0.011(2) 0.0207(19)
C40 0.033(2) 0.040(2) 0.048(2) 0.0079(17) -0.0008(17) 0.0108(16)

loop_
_atom_type_symbol
_atom_type_description
_atom_type_scat_dispersion_real
_atom_type_scat_dispersion_imag
_atom_type_scat_source
C C 0.0033 0.0016 'International Tables Vol C Tables 4.2.6.8 and 6.1.1.4'
H H 0 0 'International Tables Vol C Tables 4.2.6.8 and 6.1.1.4'
P P 0.1023 0.0942 'International Tables Vol C Tables 4.2.6.8 and 6.1.1.4'
Pt Pt -1.7033 8.3905 'International Tables Vol C Tables 4.2.6.8 and 6.1.1.4'

loop_
_geom_angle_atom_site_label_1
_geom_angle_atom_site_label_2
_geom_angle_atom_site_label_3
_geom_angle
_geom_angle_site_symmetry_1
_geom_angle_site_symmetry_3
C13 Pt1 C13 180.00(15) . 2_665
C13 Pt1 P1 87.43(10) . 2_665
C13 Pt1 P1 92.57(10) 2_665 2_665
C13 Pt1 P1 92.56(10) . .
C13 Pt1 P1 87.44(10) 2_665 .
P1 Pt1 P1 180 2_665 .
C33 Pt2 C33 180.00(14) . 2_556
C33 Pt2 P2 95.05(9) . .
C33 Pt2 P2 84.95(9) 2_556 .
C33 Pt2 P2 84.95(9) . 2_556
C33 Pt2 P2 95.05(9) 2_556 2_556
P2 Pt2 P2 180 . 2_556
C9 P1 C5 106.00(17) . .
C9 P1 C1 106.08(17) . .
C5 P1 C1 104.96(18) . .
C9 P1 Pt1 110.73(13) . .
C5 P1 Pt1 111.60(13) . .
C1 P1 Pt1 116.74(12) . .
C25 P2 C29 105.51(18) . .
C25 P2 C21 103.72(18) . .
C29 P2 C21 101.57(15) . .
C25 P2 Pt2 117.17(13) . .
C29 P2 Pt2 112.81(12) . .
C21 P2 Pt2 114.42(12) . .
C2 C1 P1 116.3(3) . .
C2 C1 H9 108.2 . .
P1 C1 H9 108.2 . .
C2 C1 H1 108.2 . .
P1 C1 H1 108.2 . .
H9 C1 H1 107.4 . .
C1 C2 C3 112.8(4) . .
C1 C2 H8 109 . .
C3 C2 H8 109 . .
C1 C2 H7 109 . .
C3 C2 H7 109 . .
H8 C2 H7 107.8 . .
C4 C3 C2 115.3(5) . .
C4 C3 H6 108.5 . .
C2 C3 H6 108.5 . .
C4 C3 H2 108.5 . .
C2 C3 H2 108.5 . .
H6 C3 H2 107.5 . .
C3 C4 H4 109.5 . .
C3 C4 H5 109.5 . .
H4 C4 H5 109.5 . .
C3 C4 H3 109.5 . .
H4 C4 H3 109.5 . .
H5 C4 H3 109.5 . .
C6 C5 P1 111.3(3) . .
C6 C5 H10 109.4 . .
P1 C5 H10 109.4 . .
C6 C5 H11 109.4 . .
P1 C5 H11 109.4 . .
H10 C5 H11 108 . .
C7 C6 C5 114.5(3) . .
C7 C6 H12 108.6 . .
C5 C6 H12 108.6 . .
C7 C6 H18 108.6 . .
C5 C6 H18 108.6 . .
H12 C6 H18 107.6 . .
C6 C7 C8 112.3(4) . .
C6 C7 H13 109.1 . .
C8 C7 H13 109.1 . .
C6 C7 H17 109.1 . .
C8 C7 H17 109.1 . .
H13 C7 H17 107.9 . .
C7 C8 H15 109.5 . .
C7 C8 H16 109.5 . .
H15 C8 H16 109.5 . .
C7 C8 H14 109.5 . .
H15 C8 H14 109.5 . .
H16 C8 H14 109.5 . .
C10 C9 P1 111.2(3) . .
C10 C9 H26 109.4 . .
P1 C9 H26 109.4 . .
C10 C9 H27 109.4 . .
P1 C9 H27 109.4 . .
H26 C9 H27 108 . .
C11 C10 C9 115.7(4) . .
C11 C10 H19 108.4 . .
C9 C10 H19 108.4 . .
C11 C10 H20 108.4 . .
C9 C10 H20 108.4 . .
H19 C10 H20 107.4 . .
C10 C11 C12 112.7(4) . .
C10 C11 H25 109 . .
C12 C11 H25 109 . .
C10 C11 H24 109 . .
C12 C11 H24 109 . .
H25 C11 H24 107.8 . .
C11 C12 H21 109.5 . .
C11 C12 H22 109.5 . .
H21 C12 H22 109.5 . .
C11 C12 H23 109.5 . .
H21 C12 H23 109.5 . .
H22 C12 H23 109.5 . .
C14 C13 Pt1 176.7(3) . .
C13 C14 C15 176.4(4) . .
C16 C15 C20 117.5(3) . .
C16 C15 C14 120.3(3) . .
C20 C15 C14 122.1(3) . .
C17 C16 C15 120.9(4) . .
C17 C16 H32 119.5 . .
C15 C16 H32 119.5 . .
C18 C17 C16 120.5(4) . .
C18 C17 H31 119.8 . .
C16 C17 H31 119.8 . .
C17 C18 C19 119.5(4) . .
C17 C18 H30 120.2 . .
C19 C18 H30 120.2 . .
C18 C19 C20 120.8(4) . .
C18 C19 H29 119.6 . .
C20 C19 H29 119.6 . .
C19 C20 C15 120.8(4) . .
C19 C20 H28 119.6 . .
C15 C20 H28 119.6 . .
C22 C21 P2 116.5(2) . .
C22 C21 H34 108.2 . .
P2 C21 H34 108.2 . .
C22 C21 H33 108.2 . .
P2 C21 H33 108.2 . .
H34 C21 H33 107.3 . .
C23 C22 C21 115.0(3) . .
C23 C22 H35 108.5 . .
C21 C22 H35 108.5 . .
C23 C22 H36 108.5 . .
C21 C22 H36 108.5 . .
H35 C22 H36 107.5 . .
C22 C23 C24 114.5(4) . .
C22 C23 H37 108.6 . .
C24 C23 H37 108.6 . .
C22 C23 H41 108.6 . .
C24 C23 H41 108.6 . .
H37 C23 H41 107.6 . .
C23 C24 H39 109.5 . .
C23 C24 H40 109.5 . .
H39 C24 H40 109.5 . .
C23 C24 H38 109.5 . .
H39 C24 H38 109.5 . .
H40 C24 H38 109.5 . .
C26A C25 P2 117.1(8) . .
C26B C25 P2 112.8(8) . .
C26A C25 H25A 110.4 . .
P2 C25 H25A 108 . .
C26A C25 H25B 105.6 . .
P2 C25 H25B 108 . .
H25A C25 H25B 107.2 . .
C25 C26A C27A 102.1(17) . .
C25 C26A H26A 108.8 . .
C27A C26A H26A 109.3 . .
C25 C26A H26B 113.7 . .
C27A C26A H26B 113.4 . .
H26A C26A H26B 109.1 . .
C28A C27A C26A 128.1(19) . .
C28A C27A H27A 104.7 . .
C26A C27A H27A 106.8 . .
C28A C27A H27B 104.4 . .
C26A C27A H27B 105.3 . .
H27A C27A H27B 105.8 . .
C27A C28A H28A 109.7 . .
C27A C28A H28B 109.8 . .
H28A C28A H28B 109.5 . .
C27A C28A H28C 108.9 . .
H28A C28A H28C 109.5 . .
H28B C28A H28C 109.5 . .
C27B C26B C25 121.5(17) . .
C27B C26B H26C 105 . .
C25 C26B H26C 105 . .
C27B C26B H26D 108.7 . .
C25 C26B H26D 108.8 . .
H26C C26B H26D 106.9 . .
C28B C27B C26B 142.0(18) . .
C28B C27B H27C 102.2 . .
C26B C27B H27C 100 . .
C28B C27B H27D 102.2 . .
C26B C27B H27D 101.5 . .
H27C C27B H27D 104.8 . .
C27B C28B H28D 109.7 . .
C27B C28B H28E 109.3 . .
H28D C28B H28E 109.5 . .
C27B C28B H28F 109.4 . .
H28D C28B H28F 109.5 . .
H28E C28B H28F 109.5 . .
C30 C29 P2 115.0(2) . .
C30 C29 H29A 108.5 . .
P2 C29 H29A 108.5 . .
C30 C29 H29B 108.5 . .
P2 C29 H29B 108.5 . .
H29A C29 H29B 107.5 . .
C31 C30 C29 114.0(3) . .
C31 C30 H55 108.7 . .
C29 C30 H55 108.7 . .
C31 C30 H54 108.7 . .
C29 C30 H54 108.7 . .
H55 C30 H54 107.6 . .
C30 C31 C32 113.5(4) . .
C30 C31 H53 108.9 . .
C32 C31 H53 108.9 . .
C30 C31 H52 108.9 . .
C32 C31 H52 108.9 . .
H53 C31 H52 107.7 . .
C31 C32 H50 109.5 . .
C31 C32 H51 109.5 . .
H50 C32 H51 109.5 . .
C31 C32 H49 109.5 . .
H50 C32 H49 109.5 . .
H51 C32 H49 109.5 . .
C34 C33 Pt2 174.6(3) . .
C33 C34 C35 178.7(4) . .
C40 C35 C36 118.0(3) . .
C40 C35 C34 121.3(3) . .
C36 C35 C34 120.7(3) . .
C37 C36 C35 121.0(4) . .
C37 C36 H61 119.5 . .
C35 C36 H61 119.5 . .
C38 C37 C36 120.3(4) . .
C38 C37 H60 119.9 . .
C36 C37 H60 119.9 . .
C37 C38 C39 119.4(4) . .
C37 C38 H59 120.3 . .
C39 C38 H59 120.3 . .
C38 C39 C40 120.8(4) . .
C38 C39 H58 119.6 . .
C40 C39 H58 119.6 . .
C39 C40 C35 120.5(4) . .
C39 C40 H57 119.8 . .
C35 C40 H57 119.8 . .

loop_
_geom_bond_atom_site_label_1
_geom_bond_atom_site_label_2
_geom_bond_distance
_geom_bond_site_symmetry_2
Pt1 C13 1.999(4) .
Pt1 C13 1.999(4) 2_665
Pt1 P1 2.2921(9) 2_665
Pt1 P1 2.2922(9) .
Pt2 C33 2.003(3) .
Pt2 C33 2.003(3) 2_556
Pt2 P2 2.2918(9) .
Pt2 P2 2.2918(9) 2_556
P1 C9 1.814(3) .
P1 C5 1.815(4) .
P1 C1 1.824(4) .
P2 C25 1.814(4) .
P2 C29 1.821(3) .
P2 C21 1.823(3) .
C1 C2 1.522(6) .
C1 H9 0.99 .
C1 H1 0.99 .
C2 C3 1.560(7) .
C2 H8 0.99 .
C2 H7 0.99 .
C3 C4 1.422(7) .
C3 H6 0.99 .
C3 H2 0.99 .
C4 H4 0.98 .
C4 H5 0.98 .
C4 H3 0.98 .
C5 C6 1.544(5) .
C5 H10 0.99 .
C5 H11 0.99 .
C6 C7 1.493(6) .
C6 H12 0.99 .
C6 H18 0.99 .
C7 C8 1.515(6) .
C7 H13 0.99 .
C7 H17 0.99 .
C8 H15 0.98 .
C8 H16 0.98 .
C8 H14 0.98 .
C9 C10 1.536(5) .
C9 H26 0.99 .
C9 H27 0.99 .
C10 C11 1.488(6) .
C10 H19 0.99 .
C10 H20 0.99 .
C11 C12 1.521(7) .
C11 H25 0.99 .
C11 H24 0.99 .
C12 H21 0.98 .
C12 H22 0.98 .
C12 H23 0.98 .
C13 C14 1.209(5) .
C14 C15 1.436(5) .
C15 C16 1.394(5) .
C15 C20 1.394(5) .
C16 C17 1.388(5) .
C16 H32 0.95 .
C17 C18 1.365(6) .
C17 H31 0.95 .
C18 C19 1.372(6) .
C18 H30 0.95 .
C19 C20 1.379(5) .
C19 H29 0.95 .
C20 H28 0.95 .
C21 C22 1.532(5) .
C21 H34 0.99 .
C21 H33 0.99 .
C22 C23 1.507(5) .
C22 H35 0.99 .
C22 H36 0.99 .
C23 C24 1.508(6) .
C23 H37 0.99 .
C23 H41 0.99 .
C24 H39 0.98 .
C24 H40 0.98 .
C24 H38 0.98 .
C25 C26A 1.44(3) .
C25 C26B 1.58(3) .
C25 H25A 0.99 .
C25 H25B 0.99 .
C26A C27A 1.604(15) .
C26A H26A 0.99 .
C26A H26B 0.99 .
C27A C28A 0.878(11) .
C27A H27A 0.99 .
C27A H27B 0.99 .
C28A H28A 0.98 .
C28A H28B 0.98 .
C28A H28C 0.98 .
C26B C27B 1.530(14) .
C26B H26C 0.99 .
C26B H26D 0.99 .
C27B C28B 1.088(10) .
C27B H27C 0.99 .
C27B H27D 0.99 .
C28B H28D 0.98 .
C28B H28E 0.98 .
C28B H28F 0.98 .
C29 C30 1.530(5) .
C29 H29A 0.99 .
C29 H29B 0.99 .
C30 C31 1.484(6) .
C30 H55 0.99 .
C30 H54 0.99 .
C31 C32 1.514(6) .
C31 H53 0.99 .
C31 H52 0.99 .
C32 H50 0.98 .
C32 H51 0.98 .
C32 H49 0.98 .
C33 C34 1.202(4) .
C34 C35 1.440(4) .
C35 C40 1.388(5) .
C35 C36 1.394(5) .
C36 C37 1.385(5) .
C36 H61 0.95 .
C37 C38 1.373(6) .
C37 H60 0.95 .
C38 C39 1.374(6) .
C38 H59 0.95 .
C39 C40 1.388(5) .
C39 H58 0.95 .
C40 H57 0.95 .

loop_
_geom_torsion_atom_site_label_1
_geom_torsion_atom_site_label_2
_geom_torsion_atom_site_label_3
_geom_torsion_atom_site_label_4
_geom_torsion
C9 P1 C1 C2 -55.4(4)
C5 P1 C1 C2 56.6(4)
Pt1 P1 C1 C2 -179.3(3)
P1 C1 C2 C3 -179.4(3)
C1 C2 C3 C4 70.2(6)
C9 P1 C5 C6 -177.7(3)
C1 P1 C5 C6 70.3(3)
Pt1 P1 C5 C6 -57.0(3)
P1 C5 C6 C7 166.6(3)
C5 C6 C7 C8 -178.7(4)
C5 P1 C9 C10 -175.0(3)
C1 P1 C9 C10 -63.7(3)
Pt1 P1 C9 C10 63.8(3)
P1 C9 C10 C11 -158.3(3)
C9 C10 C11 C12 70.6(5)
C20 C15 C16 C17 0.1(5)
C14 C15 C16 C17 -178.8(3)
C15 C16 C17 C18 0.0(6)
C16 C17 C18 C19 0.0(6)
C17 C18 C19 C20 -0.1(6)
C18 C19 C20 C15 0.2(6)
C16 C15 C20 C19 -0.2(5)
C14 C15 C20 C19 178.6(4)
C25 P2 C21 C22 65.4(3)
C29 P2 C21 C22 174.7(3)
Pt2 P2 C21 C22 -63.4(3)
P2 C21 C22 C23 72.9(4)
C21 C22 C23 C24 65.5(5)
C29 P2 C25 C26A 56(2)
C21 P2 C25 C26A 162(2)
Pt2 P2 C25 C26A -71(2)
C29 P2 C25 C26B 59.3(17)
C21 P2 C25 C26B 165.7(17)
Pt2 P2 C25 C26B -67.2(17)
P2 C25 C26A C27A 174.7(12)
C25 C26A C27A C28A 125(2)
P2 C25 C26B C27B 164(2)
C25 C26B C27B C28B 130(3)
C25 P2 C29 C30 -90.4(3)
C21 P2 C29 C30 161.7(3)
Pt2 P2 C29 C30 38.7(3)
P2 C29 C30 C31 -179.6(3)
C29 C30 C31 C32 177.6(4)
C40 C35 C36 C37 0.1(5)
C34 C35 C36 C37 -179.6(3)
C35 C36 C37 C38 0.1(6)
C36 C37 C38 C39 -0.2(6)
C37 C38 C39 C40 0.0(6)
C38 C39 C40 C35 0.2(6)
C36 C35 C40 C39 -0.2(5)
C34 C35 C40 C39 179.4(3)
